data_1010786
_chemical_name_systematic 'Disodium iron hexacyanoferrate(II)'
_chemical_formula_structural 'Fe Na2 Fe (C N)6'
_chemical_formula_sum 'Fe2 N6 Na2'
_publ_section_title
;
Structures and formulae of the prussian blues and related compounds
;

loop_
_publ_author_name
'Keggin, J F'
'Miles, F D'

_journal_name_full 'Nature (London)'
_journal_coden_ASTM NATUAS
_journal_volume 137
_journal_year 1936
_journal_page_first 577
_journal_page_last 578
_cell_length_a 5.1
_cell_length_b 5.1
_cell_length_c 5.1
_cell_angle_alpha 90
_cell_angle_beta 90
_cell_angle_gamma 90
_cell_volume 132.7
_cell_formula_units_Z 0

loop_
_atom_site_label
_atom_site_fract_x
_atom_site_fract_y
_atom_site_fract_z
? ? ? ?

_cod_database_code 1010786
_journal_paper_doi 10.1038/137577a0
